data_7019542
loop_
_publ_author_name
'Bowmaker, Graham A.'
'Hanna, John V.'
'Hart, Robert D.'
'Healy, Peter C.'
'King, Scott P.'
'Marchetti, Fabio'
'Pettinari, Claudio'
'Skelton, Brian W.'
'Tabacaru, Aurel'
'White, Allan H.'

_publ_section_title
;
 Mechanochemical and solution synthesis, X-ray structure and IR and (31)P
 solid state NMR spectroscopic studies of copper(i) thiocyanate adducts
 with bulky monodentate tertiary phosphine ligands.
;
_journal_issue 25
_journal_name_full 'Dalton transactions (Cambridge, England : 2003)'
_journal_page_first 7513
_journal_page_last 7525
_journal_paper_doi 10.1039/c2dt30579h
_journal_volume 41
_journal_year 2012
_chemical_formula_moiety 'C37 H66 Cu N P2 S'
_chemical_formula_sum 'C37 H66 Cu N P2 S'
_chemical_formula_weight 682.45
_chemical_name_systematic
;
?
;
_space_group_IT_number 14
_symmetry_cell_setting monoclinic
_symmetry_space_group_name_Hall '-P 2yn'
_symmetry_space_group_name_H-M 'P 1 21/n 1'
_atom_sites_solution_hydrogens geom
_atom_sites_solution_primary direct
_atom_sites_solution_secondary difmap
_audit_creation_date 2010-04-20T10:21:23-00:00
_audit_creation_method 'WinGX routine CIF_UPDATE'
_cell_angle_alpha 90
_cell_angle_beta 92.171(3)
_cell_angle_gamma 90
_cell_formula_units_Z 4
_cell_length_a 13.3546(3)
_cell_length_b 11.6352(6)
_cell_length_c 23.1007(14)
_cell_measurement_reflns_used 18964
_cell_measurement_temperature 100(2)
_cell_measurement_theta_max 34.8728
_cell_measurement_theta_min 3.5133
_cell_volume 3586.9(3)
_computing_cell_refinement
;
CrysAlis RED, Oxford Diffraction Ltd.,
Version 1.171.32.29 (release 10-06-2008 CrysAlis171 .NET)
(compiled Jun 10 2008,16:49:55)
;
_computing_data_collection
;
CrysAlis CCD, Oxford Diffraction Ltd.,
Version 1.171.32.29 (release 10-06-2008 CrysAlis171 .NET)
(compiled Jun 10 2008,16:49:55)
;
_computing_data_reduction
;
CrysAlis RED, Oxford Diffraction Ltd.,
Version 1.171.32.29 (release 10-06-2008 CrysAlis171 .NET)
(compiled Jun 10 2008,16:49:55)
;
_computing_molecular_graphics 'OrtepII (Johnson, C. K. (1976)'
_computing_publication_material 'WinGX Farrugia, L. J. (1999)'
_computing_structure_refinement 'SHELXL-97 (Sheldrick, 2008)'
_diffrn_ambient_temperature 100(2)
_diffrn_detector_area_resol_mean 10.4738
_diffrn_measured_fraction_theta_full 0.987
_diffrn_measured_fraction_theta_max 0.941
_diffrn_measurement_device_type 'Oxford Diffraction Gemini, Ruby ultra'
_diffrn_measurement_method '\w scans'
_diffrn_orient_matrix_UB_11 0.0039485558
_diffrn_orient_matrix_UB_12 0.0257039396
_diffrn_orient_matrix_UB_13 0.0278261697
_diffrn_orient_matrix_UB_21 -0.0125748553
_diffrn_orient_matrix_UB_22 -0.0531415024
_diffrn_orient_matrix_UB_23 0.0127936424
_diffrn_orient_matrix_UB_31 0.0515284186
_diffrn_orient_matrix_UB_32 -0.0150039929
_diffrn_orient_matrix_UB_33 0.0021981555
_diffrn_radiation_monochromator graphite
_diffrn_radiation_type MoK\a
_diffrn_radiation_wavelength 0.71073
_diffrn_reflns_av_R_equivalents 0.0448
_diffrn_reflns_av_unetI/netI 0.0647
_diffrn_reflns_limit_h_max 21
_diffrn_reflns_limit_h_min -19
_diffrn_reflns_limit_k_max 16
_diffrn_reflns_limit_k_min -18
_diffrn_reflns_limit_l_max 26
_diffrn_reflns_limit_l_min -36
_diffrn_reflns_number 56128
_diffrn_reflns_theta_full 34
_diffrn_reflns_theta_max 34.94
_diffrn_reflns_theta_min 3.52
_exptl_absorpt_coefficient_mu 0.783
_exptl_absorpt_correction_T_max 1
_exptl_absorpt_correction_T_min 0.92522
_exptl_absorpt_correction_type multi-scan
_exptl_absorpt_process_details
;
CrysAlisPro, Oxford Diffraction Ltd.,
Version 1.171.33.52 (release 06-11-2009 CrysAlis171 .NET)
(compiled Nov 6 2009,16:24:50)
Empirical absorption correction using spherical harmonics,
implemented in SCALE3 ABSPACK scaling algorithm.
;
_exptl_crystal_colour colourless
_exptl_crystal_density_diffrn 1.264
_exptl_crystal_density_method 'not measured'
_exptl_crystal_description prism
_exptl_crystal_F_000 1480
_exptl_crystal_size_max 0.52
_exptl_crystal_size_mid 0.48
_exptl_crystal_size_min 0.3
_refine_diff_density_max 1.138
_refine_diff_density_min -0.471
_refine_diff_density_rms 0.075
_refine_ls_extinction_method none
_refine_ls_goodness_of_fit_ref 0.923
_refine_ls_hydrogen_treatment constr
_refine_ls_matrix_type full
_refine_ls_number_parameters 379
_refine_ls_number_reflns 14818
_refine_ls_number_restraints 0
_refine_ls_restrained_S_all 0.923
_refine_ls_R_factor_all 0.0617
_refine_ls_R_factor_gt 0.0348
_refine_ls_shift/su_max 0.002
_refine_ls_shift/su_mean 0
_refine_ls_structure_factor_coef Fsqd
_refine_ls_weighting_details 'calc w=1/[\s^2^(Fo^2^)+(0.0435P)^2^] where P=(Fo^2^+2Fc^2^)/3'
_refine_ls_weighting_scheme calc
_refine_ls_wR_factor_gt 0.0808
_refine_ls_wR_factor_ref 0.0851
_reflns_number_gt 10096
_reflns_number_total 14818
_reflns_threshold_expression I>2\s(I)
_cod_data_source_file c2dt30579h.txt
_cod_data_source_block cr1
_cod_original_sg_symbol_Hall -p_2yn
_cod_database_code 7019542

loop_
_symmetry_equiv_pos_as_xyz
'x, y, z'
'-x+1/2, y+1/2, -z+1/2'
'-x, -y, -z'
'x-1/2, -y-1/2, z-1/2'

loop_
_atom_site_label
_atom_site_type_symbol
_atom_site_fract_x
_atom_site_fract_y
_atom_site_fract_z
_atom_site_U_iso_or_equiv
_atom_site_adp_type
_atom_site_occupancy
_atom_site_symmetry_multiplicity
_atom_site_calc_flag
_atom_site_refinement_flags
Cu1 Cu 0.676487(11) 0.568435(13) 0.292817(6) 0.00954(4) Uani 1 1 d .
P1 P 0.50751(2) 0.58153(3) 0.271578(13) 0.00878(6) Uani 1 1 d .
C111 C 0.46783(9) 0.58615(11) 0.19343(5) 0.0112(2) Uani 1 1 d .
H111 H 0.3931 0.5796 0.191 0.013 Uiso 1 1 calc R
C112 C 0.49582(10) 0.69888(11) 0.16316(5) 0.0140(2) Uani 1 1 d .
H11A H 0.466 0.7646 0.1836 0.017 Uiso 1 1 calc R
H11B H 0.5695 0.7083 0.1652 0.017 Uiso 1 1 calc R
C113 C 0.45840(10) 0.69945(12) 0.09962(5) 0.0172(3) Uani 1 1 d .
H11C H 0.3842 0.6975 0.0978 0.021 Uiso 1 1 calc R
H11D H 0.48 0.7714 0.081 0.021 Uiso 1 1 calc R
C114 C 0.49849(11) 0.59690(13) 0.06661(6) 0.0196(3) Uani 1 1 d .
H11E H 0.4692 0.5968 0.0266 0.024 Uiso 1 1 calc R
H11F H 0.5722 0.6035 0.0644 0.024 Uiso 1 1 calc R
C115 C 0.47248(11) 0.48472(13) 0.09651(6) 0.0204(3) Uani 1 1 d .
H11G H 0.5028 0.4197 0.0758 0.025 Uiso 1 1 calc R
H11H H 0.3989 0.4741 0.0947 0.025 Uiso 1 1 calc R
C116 C 0.51025(11) 0.48372(12) 0.15986(6) 0.0182(3) Uani 1 1 d .
H11I H 0.5844 0.4874 0.1616 0.022 Uiso 1 1 calc R
H11J H 0.4899 0.411 0.1783 0.022 Uiso 1 1 calc R
C121 C 0.43202(8) 0.46099(11) 0.30071(5) 0.0110(2) Uani 1 1 d .
H121 H 0.4276 0.4778 0.343 0.013 Uiso 1 1 calc R
C122 C 0.48390(9) 0.34274(11) 0.29790(6) 0.0136(2) Uani 1 1 d .
H12A H 0.4878 0.3186 0.257 0.016 Uiso 1 1 calc R
H12B H 0.5531 0.3489 0.3145 0.016 Uiso 1 1 calc R
C123 C 0.42635(9) 0.25258(12) 0.33133(6) 0.0178(3) Uani 1 1 d .
H12C H 0.4594 0.1769 0.3275 0.021 Uiso 1 1 calc R
H12D H 0.4281 0.2732 0.3729 0.021 Uiso 1 1 calc R
C124 C 0.31750(10) 0.24356(12) 0.30906(7) 0.0202(3) Uani 1 1 d .
H12E H 0.3153 0.2156 0.2685 0.024 Uiso 1 1 calc R
H12F H 0.2814 0.1875 0.3329 0.024 Uiso 1 1 calc R
C125 C 0.26624(9) 0.36057(12) 0.31187(6) 0.0191(3) Uani 1 1 d .
H12G H 0.263 0.3849 0.3528 0.023 Uiso 1 1 calc R
H12H H 0.1968 0.3541 0.2957 0.023 Uiso 1 1 calc R
C126 C 0.32271(9) 0.45174(11) 0.27788(6) 0.0150(2) Uani 1 1 d .
H12I H 0.2892 0.5271 0.2817 0.018 Uiso 1 1 calc R
H12J H 0.3212 0.4309 0.2363 0.018 Uiso 1 1 calc R
C131 C 0.44155(9) 0.71200(11) 0.29840(5) 0.0108(2) Uani 1 1 d .
H131 H 0.3856 0.7299 0.2698 0.013 Uiso 1 1 calc R
C132 C 0.39578(10) 0.69965(11) 0.35820(5) 0.0148(2) Uani 1 1 d .
H13A H 0.3482 0.6343 0.3575 0.018 Uiso 1 1 calc R
H13B H 0.4496 0.683 0.3877 0.018 Uiso 1 1 calc R
C133 C 0.34077(10) 0.80988(13) 0.37483(6) 0.0196(3) Uani 1 1 d .
H13C H 0.2842 0.8236 0.3467 0.024 Uiso 1 1 calc R
H13D H 0.3129 0.8002 0.4136 0.024 Uiso 1 1 calc R
C134 C 0.41065(12) 0.91362(12) 0.37556(6) 0.0231(3) Uani 1 1 d .
H13E H 0.4623 0.9044 0.4071 0.028 Uiso 1 1 calc R
H13F H 0.3718 0.984 0.3835 0.028 Uiso 1 1 calc R
C135 C 0.46162(11) 0.92675(12) 0.31774(6) 0.0194(3) Uani 1 1 d .
H13G H 0.4109 0.9487 0.2874 0.023 Uiso 1 1 calc R
H13H H 0.5119 0.9892 0.321 0.023 Uiso 1 1 calc R
C136 C 0.51327(9) 0.81568(11) 0.29985(5) 0.0138(2) Uani 1 1 d .
H13I H 0.5701 0.7997 0.3274 0.017 Uiso 1 1 calc R
H13J H 0.5407 0.8261 0.261 0.017 Uiso 1 1 calc R
P2 P 0.75160(2) 0.59522(3) 0.382996(13) 0.00936(6) Uani 1 1 d .
C211 C 0.88986(9) 0.61150(12) 0.38190(6) 0.0158(3) Uani 1 1 d .
H211 H 0.9008 0.6903 0.3661 0.019 Uiso 1 1 calc R
C212 C 0.94644(9) 0.61062(14) 0.44090(6) 0.0203(3) Uani 1 1 d .
H21A H 0.9162 0.6681 0.4666 0.024 Uiso 1 1 calc R
H21B H 0.9394 0.5341 0.459 0.024 Uiso 1 1 calc R
C213 C 1.05783(10) 0.63778(16) 0.43535(7) 0.0288(4) Uani 1 1 d .
H21C H 1.0653 0.7186 0.4228 0.035 Uiso 1 1 calc R
H21D H 1.0926 0.6294 0.4737 0.035 Uiso 1 1 calc R
C214 C 1.10627(10) 0.56008(15) 0.39271(7) 0.0269(3) Uani 1 1 d .
H21E H 1.1071 0.4804 0.4078 0.032 Uiso 1 1 calc R
H21F H 1.1765 0.5845 0.388 0.032 Uiso 1 1 calc R
C215 C 1.04999(10) 0.56289(15) 0.33380(7) 0.0257(3) Uani 1 1 d .
H21G H 1.0815 0.5081 0.3072 0.031 Uiso 1 1 calc R
H21H H 1.0548 0.6408 0.3169 0.031 Uiso 1 1 calc R
C216 C 0.93899(10) 0.53104(13) 0.33968(6) 0.0202(3) Uani 1 1 d .
H21I H 0.9036 0.5362 0.3013 0.024 Uiso 1 1 calc R
H21J H 0.9338 0.4509 0.3536 0.024 Uiso 1 1 calc R
C221 C 0.70856(9) 0.72657(11) 0.42190(5) 0.0113(2) Uani 1 1 d .
H221 H 0.635 0.7319 0.4125 0.014 Uiso 1 1 calc R
C222 C 0.71851(10) 0.73061(11) 0.48863(5) 0.0153(2) Uani 1 1 d .
H22A H 0.6852 0.6626 0.505 0.018 Uiso 1 1 calc R
H22B H 0.7903 0.7281 0.501 0.018 Uiso 1 1 calc R
C223 C 0.67078(11) 0.84042(12) 0.51183(6) 0.0186(3) Uani 1 1 d .
H22C H 0.5978 0.8393 0.5025 0.022 Uiso 1 1 calc R
H22D H 0.6805 0.8428 0.5545 0.022 Uiso 1 1 calc R
C224 C 0.71690(11) 0.94810(12) 0.48562(6) 0.0204(3) Uani 1 1 d .
H22E H 0.6826 1.0172 0.5001 0.025 Uiso 1 1 calc R
H22F H 0.7886 0.9531 0.498 0.025 Uiso 1 1 calc R
C225 C 0.70727(11) 0.94511(11) 0.41954(6) 0.0185(3) Uani 1 1 d .
H22G H 0.7411 1.0131 0.4035 0.022 Uiso 1 1 calc R
H22H H 0.6356 0.9485 0.4071 0.022 Uiso 1 1 calc R
C226 C 0.75410(10) 0.83560(11) 0.39594(6) 0.0147(2) Uani 1 1 d .
H22I H 0.8272 0.8366 0.4049 0.018 Uiso 1 1 calc R
H22J H 0.7438 0.8338 0.3533 0.018 Uiso 1 1 calc R
C231 C 0.72429(9) 0.47859(11) 0.43485(5) 0.0106(2) Uani 1 1 d .
H231 H 0.7505 0.5016 0.4743 0.013 Uiso 1 1 calc R
C232 C 0.60913(9) 0.46741(11) 0.43600(6) 0.0132(2) Uani 1 1 d .
H23A H 0.5808 0.5406 0.4498 0.016 Uiso 1 1 calc R
H23B H 0.5821 0.454 0.3961 0.016 Uiso 1 1 calc R
C233 C 0.57551(10) 0.37003(12) 0.47479(6) 0.0179(3) Uani 1 1 d .
H23C H 0.5016 0.3635 0.4718 0.021 Uiso 1 1 calc R
H23D H 0.5951 0.3879 0.5156 0.021 Uiso 1 1 calc R
C234 C 0.62209(10) 0.25592(12) 0.45788(6) 0.0189(3) Uani 1 1 d .
H23E H 0.5971 0.2338 0.4186 0.023 Uiso 1 1 calc R
H23F H 0.6023 0.1953 0.4852 0.023 Uiso 1 1 calc R
C235 C 0.73614(9) 0.26616(11) 0.45895(6) 0.0166(3) Uani 1 1 d .
H23G H 0.7653 0.1923 0.4466 0.02 Uiso 1 1 calc R
H23H H 0.7611 0.2819 0.4991 0.02 Uiso 1 1 calc R
C236 C 0.77066(9) 0.36224(11) 0.41906(6) 0.0131(2) Uani 1 1 d .
H23I H 0.7512 0.3429 0.3784 0.016 Uiso 1 1 calc R
H23J H 0.8446 0.3682 0.4221 0.016 Uiso 1 1 calc R
S1 S 0.77180(2) 0.67120(3) 0.221843(15) 0.01585(7) Uani 1 1 d .
C1 C 0.77115(9) 0.81183(11) 0.23239(5) 0.0118(2) Uani 1 1 d .
N1 N 0.77528(8) 0.91106(9) 0.23648(5) 0.0140(2) Uani 1 1 d .

loop_
_atom_site_aniso_label
_atom_site_aniso_U_11
_atom_site_aniso_U_22
_atom_site_aniso_U_33
_atom_site_aniso_U_23
_atom_site_aniso_U_13
_atom_site_aniso_U_12
Cu1 0.00992(7) 0.00936(7) 0.00929(7) -0.00042(5) -0.00045(5) 0.00007(5)
P1 0.00895(12) 0.00894(14) 0.00838(13) -0.00019(11) -0.00040(10) 0.00059(11)
C111 0.0120(5) 0.0133(6) 0.0083(5) -0.0006(4) -0.0008(4) 0.0014(4)
C112 0.0174(6) 0.0141(6) 0.0105(6) 0.0013(5) -0.0002(4) -0.0005(5)
C113 0.0204(6) 0.0196(7) 0.0115(6) 0.0029(5) -0.0018(5) 0.0013(5)
C114 0.0247(7) 0.0252(7) 0.0089(6) -0.0007(5) 0.0009(5) 0.0004(6)
C115 0.0318(7) 0.0189(7) 0.0104(6) -0.0039(5) -0.0014(5) 0.0019(6)
C116 0.0273(7) 0.0155(6) 0.0117(6) -0.0025(5) -0.0013(5) 0.0044(5)
C121 0.0094(5) 0.0115(6) 0.0119(6) 0.0001(4) -0.0002(4) -0.0004(4)
C122 0.0134(5) 0.0104(6) 0.0171(6) 0.0002(5) 0.0011(5) 0.0000(4)
C123 0.0165(6) 0.0125(6) 0.0244(7) 0.0039(5) 0.0009(5) -0.0019(5)
C124 0.0169(6) 0.0171(7) 0.0266(7) 0.0010(5) -0.0001(5) -0.0072(5)
C125 0.0116(6) 0.0202(7) 0.0254(7) 0.0022(6) 0.0002(5) -0.0038(5)
C126 0.0108(5) 0.0156(6) 0.0184(6) 0.0007(5) -0.0024(5) -0.0015(5)
C131 0.0124(5) 0.0112(6) 0.0089(5) -0.0006(4) -0.0003(4) 0.0026(4)
C132 0.0165(6) 0.0147(6) 0.0132(6) -0.0004(5) 0.0023(5) 0.0017(5)
C133 0.0221(7) 0.0212(7) 0.0158(6) -0.0024(5) 0.0053(5) 0.0078(6)
C134 0.0347(8) 0.0166(7) 0.0182(7) -0.0059(5) 0.0042(6) 0.0054(6)
C135 0.0305(7) 0.0115(6) 0.0164(6) -0.0023(5) 0.0013(5) 0.0036(6)
C136 0.0192(6) 0.0101(6) 0.0120(6) -0.0012(4) 0.0005(5) 0.0003(5)
P2 0.00903(13) 0.01063(15) 0.00837(14) -0.00052(11) -0.00027(10) -0.00038(11)
C211 0.0102(5) 0.0225(7) 0.0147(6) -0.0008(5) 0.0006(4) -0.0026(5)
C212 0.0125(6) 0.0331(8) 0.0150(6) -0.0061(6) -0.0017(5) -0.0015(6)
C213 0.0131(6) 0.0405(10) 0.0326(9) -0.0075(7) -0.0042(6) -0.0037(6)
C214 0.0119(6) 0.0358(9) 0.0330(9) -0.0021(7) 0.0014(6) 0.0014(6)
C215 0.0145(6) 0.0397(9) 0.0233(7) -0.0020(7) 0.0052(5) 0.0044(6)
C216 0.0173(6) 0.0245(7) 0.0187(7) -0.0034(6) 0.0014(5) 0.0021(5)
C221 0.0138(5) 0.0098(5) 0.0103(6) -0.0012(4) 0.0001(4) -0.0012(4)
C222 0.0219(6) 0.0134(6) 0.0105(6) -0.0018(5) 0.0012(5) -0.0007(5)
C223 0.0280(7) 0.0132(6) 0.0149(6) -0.0028(5) 0.0038(5) 0.0015(5)
C224 0.0308(7) 0.0128(6) 0.0178(7) -0.0041(5) 0.0016(5) -0.0013(5)
C225 0.0267(7) 0.0108(6) 0.0180(7) -0.0005(5) 0.0008(5) -0.0020(5)
C226 0.0181(6) 0.0133(6) 0.0127(6) 0.0003(5) 0.0011(5) -0.0032(5)
C231 0.0126(5) 0.0109(5) 0.0083(5) -0.0005(4) -0.0004(4) 0.0003(4)
C232 0.0112(5) 0.0126(6) 0.0159(6) 0.0014(5) 0.0014(4) 0.0013(4)
C233 0.0152(6) 0.0189(7) 0.0199(7) 0.0039(5) 0.0048(5) -0.0012(5)
C234 0.0154(6) 0.0143(6) 0.0268(7) 0.0061(5) -0.0007(5) -0.0021(5)
C235 0.0156(6) 0.0118(6) 0.0221(7) 0.0039(5) -0.0023(5) -0.0002(5)
C236 0.0122(5) 0.0124(6) 0.0146(6) -0.0001(5) -0.0001(4) 0.0013(4)
S1 0.01997(15) 0.00981(14) 0.01827(16) 0.00151(12) 0.00715(12) -0.00077(12)
C1 0.0100(5) 0.0146(6) 0.0109(6) 0.0027(4) 0.0021(4) 0.0000(4)
N1 0.0148(5) 0.0136(5) 0.0136(5) 0.0024(4) 0.0012(4) -0.0007(4)

loop_
_atom_type_symbol
_atom_type_description
_atom_type_scat_dispersion_real
_atom_type_scat_dispersion_imag
_atom_type_scat_source
C C 0.0033 0.0016 'International Tables Vol C Tables 4.2.6.8 and 6.1.1.4'
H H 0 0 'International Tables Vol C Tables 4.2.6.8 and 6.1.1.4'
N N 0.0061 0.0033 'International Tables Vol C Tables 4.2.6.8 and 6.1.1.4'
P P 0.1023 0.0942 'International Tables Vol C Tables 4.2.6.8 and 6.1.1.4'
S S 0.1246 0.1234 'International Tables Vol C Tables 4.2.6.8 and 6.1.1.4'
Cu Cu 0.3201 1.2651 'International Tables Vol C Tables 4.2.6.8 and 6.1.1.4'

loop_
_exptl_crystal_face_index_h
_exptl_crystal_face_index_k
_exptl_crystal_face_index_l
_exptl_crystal_face_perp_dist
1 0 -1 0.0109
-1 0 1 0.0974
-1 0 -3 0.1644
11 -7 23 0.1092
-1 -1 0 0.0169
1 1 0 0.0296
-13 1 24 0.1005

loop_
_geom_angle_atom_site_label_1
_geom_angle_atom_site_label_2
_geom_angle_atom_site_label_3
_geom_angle
_geom_angle_site_symmetry_1
_geom_angle_site_symmetry_3
N1 Cu1 P1 107.77(3) 2_645 .
N1 Cu1 P2 106.65(3) 2_645 .
P1 Cu1 P2 125.184(13) . .
N1 Cu1 S1 92.15(3) 2_645 .
P1 Cu1 S1 111.046(13) . .
P2 Cu1 S1 108.857(13) . .
C111 P1 C121 103.49(6) . .
C111 P1 C131 100.21(5) . .
C121 P1 C131 102.85(5) . .
C111 P1 Cu1 116.75(4) . .
C121 P1 Cu1 114.38(4) . .
C131 P1 Cu1 117.00(4) . .
C112 C111 C116 109.27(10) . .
C112 C111 P1 113.57(8) . .
C116 C111 P1 111.64(8) . .
C112 C111 H111 107.4 . .
C116 C111 H111 107.4 . .
P1 C111 H111 107.4 . .
C113 C112 C111 111.27(11) . .
C113 C112 H11A 109.4 . .
C111 C112 H11A 109.4 . .
C113 C112 H11B 109.4 . .
C111 C112 H11B 109.4 . .
H11A C112 H11B 108 . .
C114 C113 C112 111.58(11) . .
C114 C113 H11C 109.3 . .
C112 C113 H11C 109.3 . .
C114 C113 H11D 109.3 . .
C112 C113 H11D 109.3 . .
H11C C113 H11D 108 . .
C115 C114 C113 110.71(11) . .
C115 C114 H11E 109.5 . .
C113 C114 H11E 109.5 . .
C115 C114 H11F 109.5 . .
C113 C114 H11F 109.5 . .
H11E C114 H11F 108.1 . .
C114 C115 C116 111.57(12) . .
C114 C115 H11G 109.3 . .
C116 C115 H11G 109.3 . .
C114 C115 H11H 109.3 . .
C116 C115 H11H 109.3 . .
H11G C115 H11H 108 . .
C115 C116 C111 111.18(11) . .
C115 C116 H11I 109.4 . .
C111 C116 H11I 109.4 . .
C115 C116 H11J 109.4 . .
C111 C116 H11J 109.4 . .
H11I C116 H11J 108 . .
C126 C121 C122 110.20(10) . .
C126 C121 P1 116.59(9) . .
C122 C121 P1 113.90(8) . .
C126 C121 H121 105 . .
C122 C121 H121 105 . .
P1 C121 H121 105 . .
C123 C122 C121 110.84(10) . .
C123 C122 H12A 109.5 . .
C121 C122 H12A 109.5 . .
C123 C122 H12B 109.5 . .
C121 C122 H12B 109.5 . .
H12A C122 H12B 108.1 . .
C124 C123 C122 111.57(11) . .
C124 C123 H12C 109.3 . .
C122 C123 H12C 109.3 . .
C124 C123 H12D 109.3 . .
C122 C123 H12D 109.3 . .
H12C C123 H12D 108 . .
C125 C124 C123 110.31(11) . .
C125 C124 H12E 109.6 . .
C123 C124 H12E 109.6 . .
C125 C124 H12F 109.6 . .
C123 C124 H12F 109.6 . .
H12E C124 H12F 108.1 . .
C124 C125 C126 111.39(11) . .
C124 C125 H12G 109.3 . .
C126 C125 H12G 109.3 . .
C124 C125 H12H 109.3 . .
C126 C125 H12H 109.3 . .
H12G C125 H12H 108 . .
C125 C126 C121 110.58(10) . .
C125 C126 H12I 109.5 . .
C121 C126 H12I 109.5 . .
C125 C126 H12J 109.5 . .
C121 C126 H12J 109.5 . .
H12I C126 H12J 108.1 . .
C132 C131 C136 108.76(10) . .
C132 C131 P1 115.43(9) . .
C136 C131 P1 110.02(8) . .
C132 C131 H131 107.4 . .
C136 C131 H131 107.4 . .
P1 C131 H131 107.4 . .
C133 C132 C131 110.93(11) . .
C133 C132 H13A 109.5 . .
C131 C132 H13A 109.5 . .
C133 C132 H13B 109.5 . .
C131 C132 H13B 109.5 . .
H13A C132 H13B 108 . .
C134 C133 C132 111.45(11) . .
C134 C133 H13C 109.3 . .
C132 C133 H13C 109.3 . .
C134 C133 H13D 109.3 . .
C132 C133 H13D 109.3 . .
H13C C133 H13D 108 . .
C133 C134 C135 111.21(11) . .
C133 C134 H13E 109.4 . .
C135 C134 H13E 109.4 . .
C133 C134 H13F 109.4 . .
C135 C134 H13F 109.4 . .
H13E C134 H13F 108 . .
C136 C135 C134 111.82(11) . .
C136 C135 H13G 109.3 . .
C134 C135 H13G 109.3 . .
C136 C135 H13H 109.3 . .
C134 C135 H13H 109.3 . .
H13G C135 H13H 107.9 . .
C135 C136 C131 112.42(10) . .
C135 C136 H13I 109.1 . .
C131 C136 H13I 109.1 . .
C135 C136 H13J 109.1 . .
C131 C136 H13J 109.1 . .
H13I C136 H13J 107.9 . .
C231 P2 C211 107.65(6) . .
C231 P2 C221 102.44(5) . .
C211 P2 C221 104.27(6) . .
C231 P2 Cu1 113.34(4) . .
C211 P2 Cu1 113.66(4) . .
C221 P2 Cu1 114.45(4) . .
C216 C211 C212 110.88(11) . .
C216 C211 P2 113.57(9) . .
C212 C211 P2 116.35(9) . .
C216 C211 H211 104.9 . .
C212 C211 H211 104.9 . .
P2 C211 H211 104.9 . .
C213 C212 C211 111.83(11) . .
C213 C212 H21A 109.2 . .
C211 C212 H21A 109.2 . .
C213 C212 H21B 109.2 . .
C211 C212 H21B 109.2 . .
H21A C212 H21B 107.9 . .
C214 C213 C212 112.01(13) . .
C214 C213 H21C 109.2 . .
C212 C213 H21C 109.2 . .
C214 C213 H21D 109.2 . .
C212 C213 H21D 109.2 . .
H21C C213 H21D 107.9 . .
C213 C214 C215 111.18(12) . .
C213 C214 H21E 109.4 . .
C215 C214 H21E 109.4 . .
C213 C214 H21F 109.4 . .
C215 C214 H21F 109.4 . .
H21E C214 H21F 108 . .
C214 C215 C216 111.03(12) . .
C214 C215 H21G 109.4 . .
C216 C215 H21G 109.4 . .
C214 C215 H21H 109.4 . .
C216 C215 H21H 109.4 . .
H21G C215 H21H 108 . .
C211 C216 C215 110.44(12) . .
C211 C216 H21I 109.6 . .
C215 C216 H21I 109.6 . .
C211 C216 H21J 109.6 . .
C215 C216 H21J 109.6 . .
H21I C216 H21J 108.1 . .
C226 C221 C222 110.12(10) . .
C226 C221 P2 110.65(8) . .
C222 C221 P2 119.18(9) . .
C226 C221 H221 105.2 . .
C222 C221 H221 105.2 . .
P2 C221 H221 105.2 . .
C223 C222 C221 110.69(11) . .
C223 C222 H22A 109.5 . .
C221 C222 H22A 109.5 . .
C223 C222 H22B 109.5 . .
C221 C222 H22B 109.5 . .
H22A C222 H22B 108.1 . .
C224 C223 C222 111.40(11) . .
C224 C223 H22C 109.3 . .
C222 C223 H22C 109.3 . .
C224 C223 H22D 109.3 . .
C222 C223 H22D 109.3 . .
H22C C223 H22D 108 . .
C225 C224 C223 110.89(11) . .
C225 C224 H22E 109.5 . .
C223 C224 H22E 109.5 . .
C225 C224 H22F 109.5 . .
C223 C224 H22F 109.5 . .
H22E C224 H22F 108 . .
C224 C225 C226 110.81(11) . .
C224 C225 H22G 109.5 . .
C226 C225 H22G 109.5 . .
C224 C225 H22H 109.5 . .
C226 C225 H22H 109.5 . .
H22G C225 H22H 108.1 . .
C225 C226 C221 112.04(10) . .
C225 C226 H22I 109.2 . .
C221 C226 H22I 109.2 . .
C225 C226 H22J 109.2 . .
C221 C226 H22J 109.2 . .
H22I C226 H22J 107.9 . .
C236 C231 C232 109.87(10) . .
C236 C231 P2 113.57(8) . .
C232 C231 P2 107.03(8) . .
C236 C231 H231 108.8 . .
C232 C231 H231 108.8 . .
P2 C231 H231 108.8 . .
C233 C232 C231 112.87(10) . .
C233 C232 H23A 109 . .
C231 C232 H23A 109 . .
C233 C232 H23B 109 . .
C231 C232 H23B 109 . .
H23A C232 H23B 107.8 . .
C232 C233 C234 111.42(11) . .
C232 C233 H23C 109.3 . .
C234 C233 H23C 109.3 . .
C232 C233 H23D 109.3 . .
C234 C233 H23D 109.3 . .
H23C C233 H23D 108 . .
C233 C234 C235 110.16(11) . .
C233 C234 H23E 109.6 . .
C235 C234 H23E 109.6 . .
C233 C234 H23F 109.6 . .
C235 C234 H23F 109.6 . .
H23E C234 H23F 108.1 . .
C234 C235 C236 111.73(11) . .
C234 C235 H23G 109.3 . .
C236 C235 H23G 109.3 . .
C234 C235 H23H 109.3 . .
C236 C235 H23H 109.3 . .
H23G C235 H23H 107.9 . .
C235 C236 C231 111.52(10) . .
C235 C236 H23I 109.3 . .
C231 C236 H23I 109.3 . .
C235 C236 H23J 109.3 . .
C231 C236 H23J 109.3 . .
H23I C236 H23J 108 . .
C1 S1 Cu1 112.44(4) . .
N1 C1 S1 175.06(12) . .
C1 N1 Cu1 150.61(10) . 2_655

loop_
_geom_bond_atom_site_label_1
_geom_bond_atom_site_label_2
_geom_bond_distance
_geom_bond_site_symmetry_2
Cu1 N1 2.0637(11) 2_645
Cu1 P1 2.2962(3) .
Cu1 P2 2.2989(4) .
Cu1 S1 2.4282(4) .
P1 C111 1.8628(12) .
P1 C121 1.8674(12) .
P1 C131 1.8724(12) .
C111 C112 1.5393(17) .
C111 C116 1.5414(17) .
C111 H111 1 .
C112 C113 1.5325(18) .
C112 H11A 0.99 .
C112 H11B 0.99 .
C113 C114 1.5240(19) .
C113 H11C 0.99 .
C113 H11D 0.99 .
C114 C115 1.523(2) .
C114 H11E 0.99 .
C114 H11F 0.99 .
C115 C116 1.5299(19) .
C115 H11G 0.99 .
C115 H11H 0.99 .
C116 H11I 0.99 .
C116 H11J 0.99 .
C121 C126 1.5371(16) .
C121 C122 1.5429(17) .
C121 H121 1 .
C122 C123 1.5273(17) .
C122 H12A 0.99 .
C122 H12B 0.99 .
C123 C124 1.5271(18) .
C123 H12C 0.99 .
C123 H12D 0.99 .
C124 C125 1.526(2) .
C124 H12E 0.99 .
C124 H12F 0.99 .
C125 C126 1.5348(18) .
C125 H12G 0.99 .
C125 H12H 0.99 .
C126 H12I 0.99 .
C126 H12J 0.99 .
C131 C132 1.5382(17) .
C131 C136 1.5399(17) .
C131 H131 1 .
C132 C133 1.5343(18) .
C132 H13A 0.99 .
C132 H13B 0.99 .
C133 C134 1.525(2) .
C133 H13C 0.99 .
C133 H13D 0.99 .
C134 C135 1.5296(19) .
C134 H13E 0.99 .
C134 H13F 0.99 .
C135 C136 1.5291(18) .
C135 H13G 0.99 .
C135 H13H 0.99 .
C136 H13I 0.99 .
C136 H13J 0.99 .
P2 C231 1.8553(12) .
P2 C211 1.8572(12) .
P2 C221 1.8742(12) .
C211 C216 1.5186(19) .
C211 C212 1.5332(19) .
C211 H211 1 .
C212 C213 1.5308(19) .
C212 H21A 0.99 .
C212 H21B 0.99 .
C213 C214 1.501(2) .
C213 H21C 0.99 .
C213 H21D 0.99 .
C214 C215 1.530(2) .
C214 H21E 0.99 .
C214 H21F 0.99 .
C215 C216 1.5390(19) .
C215 H21G 0.99 .
C215 H21H 0.99 .
C216 H21I 0.99 .
C216 H21J 0.99 .
C221 C226 1.5383(17) .
C221 C222 1.5429(18) .
C221 H221 1 .
C222 C223 1.5335(18) .
C222 H22A 0.99 .
C222 H22B 0.99 .
C223 C224 1.5311(19) .
C223 H22C 0.99 .
C223 H22D 0.99 .
C224 C225 1.5274(19) .
C224 H22E 0.99 .
C224 H22F 0.99 .
C225 C226 1.5289(18) .
C225 H22G 0.99 .
C225 H22H 0.99 .
C226 H22I 0.99 .
C226 H22J 0.99 .
C231 C236 1.5383(17) .
C231 C232 1.5447(16) .
C231 H231 1 .
C232 C233 1.5228(18) .
C232 H23A 0.99 .
C232 H23B 0.99 .
C233 C234 1.5234(19) .
C233 H23C 0.99 .
C233 H23D 0.99 .
C234 C235 1.5270(18) .
C234 H23E 0.99 .
C234 H23F 0.99 .
C235 C236 1.5308(18) .
C235 H23G 0.99 .
C235 H23H 0.99 .
C236 H23I 0.99 .
C236 H23J 0.99 .
S1 C1 1.6543(13) .
C1 N1 1.1595(16) .
N1 Cu1 2.0637(11) 2_655
